data_4125550
loop_
_publ_author_name
'Travieso-Puente, Raquel'
'Budzak, Simon'
'Chen, Juan'
'Stacko, Peter'
'Jastrzebski, Johann T. B. H.'
'Jacquemin, Denis'
'Otten, Edwin'

_publ_section_title
;
 Arylazoindazole Photoswitches: Facile Synthesis and Functionalization via
 SNAr Substitution.
;
_journal_name_full 'Journal of the American Chemical Society'
_journal_paper_doi 10.1021/jacs.6b12585
_journal_year 2017
_chemical_formula_sum 'C22 H16 F4 N4'
_chemical_formula_weight 412.39
_space_group_crystal_system orthorhombic
_space_group_IT_number 60
_space_group_name_Hall '-P 2n 2ab'
_space_group_name_H-M_alt 'P b c n'
_symmetry_space_group_name_Hall '-P 2n 2ab'
_symmetry_space_group_name_H-M 'P b c n'
_atom_sites_solution_hydrogens geom
_audit_creation_method SHELXL-2014/7
_cell_angle_alpha 90
_cell_angle_beta 90
_cell_angle_gamma 90
_cell_formula_units_Z 16
_cell_length_a 13.194(3)
_cell_length_b 38.114(7)
_cell_length_c 14.650(3)
_cell_measurement_reflns_used 9942
_cell_measurement_temperature 100(2)
_cell_measurement_theta_max 53.220
_cell_measurement_theta_min 5.962
_cell_volume 7367(3)
_computing_structure_refinement 'SHELXL-2014/7 (Sheldrick, 2014)'
_computing_structure_solution 'SHELXS-97 (Sheldrick, 2008)'
_diffrn_ambient_temperature 100(2)
_diffrn_measured_fraction_theta_full 0.999
_diffrn_measured_fraction_theta_max 0.999
_diffrn_measurement_device_type 'Bruker APEX-II CCD'
_diffrn_measurement_method '\f and \w scans'
_diffrn_radiation_type MoK\a
_diffrn_radiation_wavelength 0.71073
_diffrn_reflns_av_R_equivalents 0.0714
_diffrn_reflns_av_unetI/netI 0.0350
_diffrn_reflns_Laue_measured_fraction_full 0.999
_diffrn_reflns_Laue_measured_fraction_max 0.999
_diffrn_reflns_limit_h_max 16
_diffrn_reflns_limit_h_min -16
_diffrn_reflns_limit_k_max 47
_diffrn_reflns_limit_k_min -42
_diffrn_reflns_limit_l_max 18
_diffrn_reflns_limit_l_min -18
_diffrn_reflns_number 123195
_diffrn_reflns_point_group_measured_fraction_full 0.999
_diffrn_reflns_point_group_measured_fraction_max 0.999
_diffrn_reflns_theta_full 25.242
_diffrn_reflns_theta_max 26.372
_diffrn_reflns_theta_min 2.781
_exptl_absorpt_coefficient_mu 0.119
_exptl_absorpt_correction_T_max 0.7455
_exptl_absorpt_correction_T_min 0.6966
_exptl_absorpt_correction_type multi-scan
_exptl_absorpt_process_details SADABS
_exptl_crystal_colour orange
_exptl_crystal_density_diffrn 1.487
_exptl_crystal_description needle
_exptl_crystal_F_000 3392
_exptl_crystal_size_max 0.28
_exptl_crystal_size_mid 0.08
_exptl_crystal_size_min 0.03
_refine_diff_density_max 0.281
_refine_diff_density_min -0.281
_refine_diff_density_rms 0.056
_refine_ls_extinction_method none
_refine_ls_goodness_of_fit_ref 1.093
_refine_ls_hydrogen_treatment constr
_refine_ls_matrix_type full
_refine_ls_number_parameters 547
_refine_ls_number_reflns 7546
_refine_ls_number_restraints 0
_refine_ls_restrained_S_all 1.093
_refine_ls_R_factor_all 0.0963
_refine_ls_R_factor_gt 0.0537
_refine_ls_shift/su_max 0.000
_refine_ls_shift/su_mean 0.000
_refine_ls_structure_factor_coef Fsqd
_refine_ls_weighting_details 'w=1/[\s^2^(Fo^2^)+(0.0423P)^2^+7.1992P] where P=(Fo^2^+2Fc^2^)/3'
_refine_ls_weighting_scheme calc
_refine_ls_wR_factor_gt 0.1132
_refine_ls_wR_factor_ref 0.1274
_reflns_Friedel_coverage 0.000
_reflns_number_gt 5108
_reflns_number_total 7546
_reflns_threshold_expression 'I > 2\s(I)'
_cod_data_source_file ja6b12585_si_002.cif
_cod_data_source_block mo_molan107b_0m_b
_cod_database_code 4125550
_shelx_shelxl_version_number 2014/7
_shelx_space_group_comment
;
The symmetry employed for this shelxl refinement is uniquely defined
by the following loop, which should always be used as a source of
symmetry information in preference to the above space-group names.
They are only intended as comments.
;

loop_
_space_group_symop_operation_xyz
'x, y, z'
'-x+1/2, -y+1/2, z+1/2'
'x+1/2, -y+1/2, -z'
'-x, y, -z+1/2'
'-x, -y, -z'
'x-1/2, y-1/2, -z-1/2'
'-x-1/2, y-1/2, z'
'x, -y, z-1/2'

loop_
_atom_site_label
_atom_site_type_symbol
_atom_site_fract_x
_atom_site_fract_y
_atom_site_fract_z
_atom_site_U_iso_or_equiv
_atom_site_adp_type
_atom_site_occupancy
_atom_site_site_symmetry_order
_atom_site_calc_flag
_atom_site_refinement_flags_posn
_atom_site_refinement_flags_adp
F1_1 F 0.39588(10) 0.32624(3) 0.59516(8) 0.0226(3) Uani 1 1 d . .
F2_1 F 0.39338(10) 0.38943(3) 0.67844(8) 0.0239(3) Uani 1 1 d . .
F3_1 F 0.38175(10) 0.44928(3) 0.58322(9) 0.0223(3) Uani 1 1 d . .
F4_1 F 0.37340(10) 0.44859(3) 0.39763(9) 0.0212(3) Uani 1 1 d . .
N1_1 N 0.38844(14) 0.32790(5) 0.38788(12) 0.0150(4) Uani 1 1 d . .
N2_1 N 0.38528(14) 0.33989(5) 0.29991(12) 0.0160(4) Uani 1 1 d . .
N3_1 N 0.37566(14) 0.39799(5) 0.23208(13) 0.0174(4) Uani 1 1 d . .
N4_1 N 0.36329(14) 0.38337(5) 0.15541(13) 0.0159(4) Uani 1 1 d . .
C1_1 C 0.40121(17) 0.29116(6) 0.40382(15) 0.0168(5) Uani 1 1 d . .
C2_1 C 0.32890(18) 0.27301(6) 0.45387(16) 0.0209(5) Uani 1 1 d . .
H2_1 H 0.2723 0.2849 0.4794 0.025 Uiso 1 1 calc R U
C3_1 C 0.3409(2) 0.23729(6) 0.46580(17) 0.0266(6) Uani 1 1 d . .
H3_1 H 0.2926 0.2245 0.5005 0.032 Uiso 1 1 calc R U
C4_1 C 0.4226(2) 0.22015(6) 0.42766(17) 0.0310(7) Uani 1 1 d . .
H4_1 H 0.4299 0.1956 0.4358 0.037 Uiso 1 1 calc R U
C5_1 C 0.4940(2) 0.23852(7) 0.37760(18) 0.0323(7) Uani 1 1 d . .
H5_1 H 0.5499 0.2265 0.3514 0.039 Uiso 1 1 calc R U
C6_1 C 0.48375(19) 0.27446(6) 0.36573(16) 0.0249(6) Uani 1 1 d . .
H6_1 H 0.5327 0.2873 0.3320 0.030 Uiso 1 1 calc R U
C7_1 C 0.37961(16) 0.37455(6) 0.30592(15) 0.0146(5) Uani 1 1 d . .
C8_1 C 0.38034(16) 0.38607(6) 0.39873(15) 0.0147(5) Uani 1 1 d . .
C9_1 C 0.37790(17) 0.41821(6) 0.44398(15) 0.0158(5) Uani 1 1 d . .
C10_1 C 0.38284(17) 0.41881(6) 0.53723(16) 0.0172(5) Uani 1 1 d . .
C11_1 C 0.38763(17) 0.38763(6) 0.58688(15) 0.0169(5) Uani 1 1 d . .
C12_1 C 0.38900(16) 0.35570(6) 0.54486(15) 0.0159(5) Uani 1 1 d . .
C13_1 C 0.38518(16) 0.35490(6) 0.44946(15) 0.0151(5) Uani 1 1 d . .
C14_1 C 0.36349(16) 0.40587(6) 0.07897(15) 0.0150(5) Uani 1 1 d . .
C15_1 C 0.36978(16) 0.44302(6) 0.08047(15) 0.0161(5) Uani 1 1 d . .
C16_1 C 0.37591(16) 0.46033(6) -0.00247(15) 0.0182(5) Uani 1 1 d . .
H16_1 H 0.3814 0.4852 -0.0023 0.022 Uiso 1 1 calc R U
C17_1 C 0.37447(17) 0.44305(6) -0.08605(16) 0.0182(5) Uani 1 1 d . .
C18_1 C 0.36445(17) 0.40661(6) -0.08579(15) 0.0172(5) Uani 1 1 d . .
H18_1 H 0.3616 0.3944 -0.1423 0.021 Uiso 1 1 calc R U
C19_1 C 0.35853(16) 0.38772(6) -0.00505(15) 0.0166(5) Uani 1 1 d . .
C20_1 C 0.36986(19) 0.46505(6) 0.16590(16) 0.0217(5) Uani 1 1 d . .
H20A_1 H 0.3653 0.4899 0.1494 0.033 Uiso 1 1 calc R U
H20B_1 H 0.4327 0.4609 0.1999 0.033 Uiso 1 1 calc R U
H20C_1 H 0.3116 0.4587 0.2040 0.033 Uiso 1 1 calc R U
C21_1 C 0.38535(19) 0.46322(7) -0.17372(16) 0.0254(6) Uani 1 1 d . .
H21A_1 H 0.3714 0.4477 -0.2255 0.038 Uiso 1 1 calc R U
H21B_1 H 0.4545 0.4724 -0.1786 0.038 Uiso 1 1 calc R U
H21C_1 H 0.3371 0.4828 -0.1742 0.038 Uiso 1 1 calc R U
C22_1 C 0.34725(18) 0.34847(6) -0.00886(16) 0.0211(5) Uani 1 1 d . .
H22A_1 H 0.3549 0.3405 -0.0721 0.032 Uiso 1 1 calc R U
H22B_1 H 0.2801 0.3418 0.0138 0.032 Uiso 1 1 calc R U
H22C_1 H 0.3995 0.3375 0.0292 0.032 Uiso 1 1 calc R U
F1_2 F 0.12264(10) 0.44815(3) 0.29531(9) 0.0235(3) Uani 1 1 d . .
F2_2 F 0.11029(10) 0.44750(3) 0.11016(9) 0.0239(3) Uani 1 1 d . .
F3_2 F 0.10788(10) 0.38671(3) 0.01761(8) 0.0219(3) Uani 1 1 d . .
F4_2 F 0.11748(10) 0.32444(3) 0.10330(8) 0.0205(3) Uani 1 1 d . .
N1_2 N 0.13454(13) 0.32748(5) 0.31121(12) 0.0148(4) Uani 1 1 d . .
N2_2 N 0.13633(13) 0.34045(5) 0.39822(12) 0.0157(4) Uani 1 1 d . .
N3_2 N 0.13276(14) 0.39922(5) 0.46300(12) 0.0170(4) Uani 1 1 d . .
N4_2 N 0.13878(14) 0.38469(5) 0.54052(13) 0.0172(4) Uani 1 1 d . .
C1_2 C 0.13977(17) 0.29042(6) 0.29866(15) 0.0163(5) Uani 1 1 d . .
C2_2 C 0.20602(18) 0.27608(6) 0.23586(15) 0.0197(5) Uani 1 1 d . .
H2_2 H 0.2484 0.2907 0.1999 0.024 Uiso 1 1 calc R U
C3_2 C 0.20939(19) 0.23987(6) 0.22641(16) 0.0244(6) Uani 1 1 d . .
H3_2 H 0.2532 0.2296 0.1823 0.029 Uiso 1 1 calc R U
C4_2 C 0.1500(2) 0.21861(6) 0.28029(16) 0.0265(6) Uani 1 1 d . .
H4_2 H 0.1536 0.1938 0.2737 0.032 Uiso 1 1 calc R U
C5_2 C 0.08497(19) 0.23317(6) 0.34401(17) 0.0236(6) Uani 1 1 d . .
H5_2 H 0.0444 0.2184 0.3814 0.028 Uiso 1 1 calc R U
C6_2 C 0.07910(17) 0.26935(6) 0.35311(15) 0.0189(5) Uani 1 1 d . .
H6_2 H 0.0340 0.2796 0.3962 0.023 Uiso 1 1 calc R U
C7_2 C 0.13328(16) 0.37501(6) 0.39024(15) 0.0144(5) Uani 1 1 d . .
C8_2 C 0.12952(16) 0.38554(6) 0.29669(15) 0.0147(5) Uani 1 1 d . .
C9_2 C 0.12407(17) 0.41744(6) 0.25019(16) 0.0165(5) Uani 1 1 d . .
C10_2 C 0.11719(17) 0.41734(6) 0.15692(16) 0.0174(5) Uani 1 1 d . .
C11_2 C 0.11561(16) 0.38567(6) 0.10897(15) 0.0162(5) Uani 1 1 d . .
C12_2 C 0.12144(16) 0.35414(6) 0.15241(15) 0.0151(5) Uani 1 1 d . .
C13_2 C 0.12998(16) 0.35404(6) 0.24783(15) 0.0144(5) Uani 1 1 d . .
C14_2 C 0.13749(16) 0.40725(6) 0.61706(15) 0.0155(5) Uani 1 1 d . .
C15_2 C 0.13742(17) 0.44444(6) 0.61645(16) 0.0180(5) Uani 1 1 d . .
C16_2 C 0.13368(17) 0.46122(6) 0.70030(15) 0.0197(5) Uani 1 1 d . .
H16_2 H 0.1342 0.4861 0.7011 0.024 Uiso 1 1 calc R U
C17_2 C 0.12927(17) 0.44367(6) 0.78319(16) 0.0207(5) Uani 1 1 d . .
C18_2 C 0.13187(17) 0.40703(6) 0.78187(15) 0.0199(5) Uani 1 1 d . .
H18_2 H 0.1305 0.3945 0.8379 0.024 Uiso 1 1 calc R U
C19_2 C 0.13645(17) 0.38863(6) 0.70041(15) 0.0180(5) Uani 1 1 d . .
C20_2 C 0.13985(19) 0.46658(6) 0.53126(16) 0.0219(5) Uani 1 1 d . .
H20A_2 H 0.1458 0.4914 0.5481 0.033 Uiso 1 1 calc R U
H20B_2 H 0.0772 0.4630 0.4966 0.033 Uiso 1 1 calc R U
H20C_2 H 0.1981 0.4598 0.4937 0.033 Uiso 1 1 calc R U
C21_2 C 0.12236(19) 0.46352(7) 0.87164(16) 0.0266(6) Uani 1 1 d . .
H21A_2 H 0.1033 0.4474 0.9208 0.040 Uiso 1 1 calc R U
H21B_2 H 0.0710 0.4820 0.8662 0.040 Uiso 1 1 calc R U
H21C_2 H 0.1882 0.4741 0.8856 0.040 Uiso 1 1 calc R U
C22_2 C 0.1377(2) 0.34900(6) 0.70196(17) 0.0269(6) Uani 1 1 d . .
H22A_2 H 0.1429 0.3408 0.7652 0.040 Uiso 1 1 calc R U
H22B_2 H 0.1960 0.3405 0.6670 0.040 Uiso 1 1 calc R U
H22C_2 H 0.0750 0.3400 0.6747 0.040 Uiso 1 1 calc R U

loop_
_atom_site_aniso_label
_atom_site_aniso_U_11
_atom_site_aniso_U_22
_atom_site_aniso_U_33
_atom_site_aniso_U_23
_atom_site_aniso_U_13
_atom_site_aniso_U_12
F1_1 0.0354(8) 0.0171(7) 0.0152(7) 0.0045(6) -0.0005(6) 0.0028(6)
F2_1 0.0337(8) 0.0270(8) 0.0111(7) -0.0024(6) -0.0007(6) 0.0014(6)
F3_1 0.0302(8) 0.0164(7) 0.0202(7) -0.0065(6) -0.0008(6) 0.0006(6)
F4_1 0.0310(8) 0.0127(7) 0.0198(7) 0.0022(6) 0.0005(6) -0.0008(6)
N1_1 0.0207(10) 0.0132(10) 0.0112(9) 0.0020(8) 0.0010(8) 0.0008(8)
N2_1 0.0193(10) 0.0167(11) 0.0119(10) 0.0035(8) -0.0008(8) 0.0015(8)
N3_1 0.0220(11) 0.0162(10) 0.0140(10) 0.0019(9) 0.0001(8) 0.0003(8)
N4_1 0.0177(10) 0.0149(10) 0.0149(10) 0.0006(8) 0.0009(8) -0.0003(8)
C1_1 0.0253(13) 0.0113(12) 0.0137(12) 0.0019(9) -0.0050(9) 0.0014(10)
C2_1 0.0265(13) 0.0190(13) 0.0171(12) 0.0016(10) -0.0013(10) -0.0002(11)
C3_1 0.0426(16) 0.0166(14) 0.0207(13) 0.0048(11) -0.0031(12) -0.0072(12)
C4_1 0.0588(19) 0.0130(13) 0.0212(14) 0.0024(11) -0.0033(13) 0.0048(13)
C5_1 0.0512(18) 0.0195(15) 0.0262(14) 0.0001(12) 0.0048(13) 0.0127(13)
C6_1 0.0336(15) 0.0209(14) 0.0204(14) 0.0021(11) 0.0030(11) 0.0033(11)
C7_1 0.0149(11) 0.0140(12) 0.0151(12) 0.0006(10) -0.0017(9) -0.0019(9)
C8_1 0.0127(11) 0.0163(12) 0.0151(12) 0.0014(10) -0.0010(9) -0.0006(9)
C9_1 0.0170(12) 0.0127(12) 0.0176(12) 0.0019(10) -0.0005(9) 0.0007(9)
C10_1 0.0177(12) 0.0128(12) 0.0210(12) -0.0054(10) -0.0005(9) -0.0008(10)
C11_1 0.0172(12) 0.0232(14) 0.0102(11) -0.0016(10) -0.0005(9) -0.0007(10)
C12_1 0.0172(12) 0.0156(13) 0.0150(11) 0.0039(10) 0.0000(9) 0.0008(10)
C13_1 0.0144(11) 0.0149(12) 0.0161(12) 0.0001(10) 0.0004(9) 0.0010(9)
C14_1 0.0126(11) 0.0179(13) 0.0144(11) 0.0004(10) 0.0016(9) -0.0013(9)
C15_1 0.0150(11) 0.0185(13) 0.0149(12) 0.0004(10) 0.0001(9) 0.0010(10)
C16_1 0.0192(12) 0.0156(12) 0.0200(13) 0.0024(10) 0.0004(10) -0.0013(9)
C17_1 0.0143(12) 0.0225(14) 0.0178(12) 0.0054(10) -0.0007(9) -0.0007(10)
C18_1 0.0167(12) 0.0226(14) 0.0123(12) -0.0030(10) 0.0004(9) 0.0009(10)
C19_1 0.0140(11) 0.0186(13) 0.0173(12) 0.0000(10) -0.0004(9) 0.0004(9)
C20_1 0.0343(14) 0.0132(12) 0.0176(13) 0.0020(10) -0.0007(11) -0.0017(11)
C21_1 0.0288(14) 0.0293(15) 0.0183(13) 0.0062(11) 0.0016(11) -0.0057(11)
C22_1 0.0241(13) 0.0190(13) 0.0202(13) -0.0061(10) 0.0003(10) -0.0012(10)
F1_2 0.0365(8) 0.0135(7) 0.0206(7) -0.0017(6) -0.0001(6) -0.0004(6)
F2_2 0.0361(8) 0.0158(7) 0.0197(7) 0.0067(6) -0.0005(6) -0.0002(6)
F3_2 0.0282(8) 0.0266(8) 0.0110(7) 0.0015(6) -0.0010(5) -0.0001(6)
F4_2 0.0288(8) 0.0165(7) 0.0162(7) -0.0045(6) 0.0008(6) -0.0037(6)
N1_2 0.0191(10) 0.0136(10) 0.0117(9) -0.0012(8) 0.0006(8) -0.0013(8)
N2_2 0.0184(10) 0.0161(11) 0.0125(10) -0.0017(8) -0.0007(8) -0.0001(8)
N3_2 0.0210(10) 0.0153(10) 0.0148(10) -0.0023(9) -0.0014(8) 0.0004(8)
N4_2 0.0192(10) 0.0184(11) 0.0139(10) -0.0003(8) 0.0007(8) -0.0006(8)
C1_2 0.0197(12) 0.0129(12) 0.0162(12) 0.0008(10) -0.0053(10) -0.0002(10)
C2_2 0.0242(13) 0.0191(14) 0.0156(12) -0.0002(10) -0.0005(10) 0.0013(10)
C3_2 0.0350(15) 0.0201(14) 0.0182(13) -0.0045(11) 0.0010(11) 0.0078(11)
C4_2 0.0435(16) 0.0135(13) 0.0225(14) -0.0021(11) -0.0069(12) 0.0010(12)
C5_2 0.0297(14) 0.0171(13) 0.0239(13) 0.0049(10) -0.0037(11) -0.0044(11)
C6_2 0.0206(13) 0.0189(13) 0.0171(12) 0.0001(10) -0.0015(10) 0.0024(10)
C7_2 0.0141(11) 0.0146(13) 0.0143(11) 0.0008(10) -0.0008(9) 0.0008(9)
C8_2 0.0137(11) 0.0142(12) 0.0163(12) -0.0008(9) -0.0006(9) -0.0009(9)
C9_2 0.0182(12) 0.0129(12) 0.0183(12) -0.0026(10) 0.0012(9) -0.0005(9)
C10_2 0.0177(12) 0.0159(13) 0.0185(12) 0.0052(10) 0.0005(9) -0.0001(10)
C11_2 0.0152(12) 0.0224(13) 0.0111(11) -0.0004(10) 0.0010(9) -0.0005(10)
C12_2 0.0150(11) 0.0151(12) 0.0154(11) -0.0053(10) -0.0005(9) -0.0011(9)
C13_2 0.0135(11) 0.0134(12) 0.0163(11) 0.0001(10) 0.0016(9) -0.0005(9)
C14_2 0.0139(11) 0.0181(13) 0.0145(11) -0.0020(10) -0.0001(9) 0.0016(9)
C15_2 0.0169(12) 0.0205(13) 0.0167(12) -0.0019(10) -0.0008(10) 0.0011(10)
C16_2 0.0229(13) 0.0174(13) 0.0189(13) -0.0052(10) -0.0026(10) 0.0013(10)
C17_2 0.0192(12) 0.0269(15) 0.0159(13) -0.0048(10) -0.0031(10) 0.0036(11)
C18_2 0.0189(12) 0.0273(15) 0.0136(12) 0.0035(10) -0.0005(10) 0.0005(10)
C19_2 0.0176(12) 0.0202(13) 0.0161(12) 0.0012(10) -0.0018(9) 0.0000(10)
C20_2 0.0351(15) 0.0136(12) 0.0170(12) -0.0011(10) 0.0002(11) 0.0009(11)
C21_2 0.0295(14) 0.0339(16) 0.0164(13) -0.0064(11) -0.0015(11) 0.0039(12)
C22_2 0.0390(16) 0.0219(14) 0.0198(13) 0.0047(11) 0.0012(11) 0.0006(12)

loop_
_atom_type_symbol
_atom_type_description
_atom_type_scat_dispersion_real
_atom_type_scat_dispersion_imag
_atom_type_scat_source
C C 0.0033 0.0016 'International Tables Vol C Tables 4.2.6.8 and 6.1.1.4'
H H 0.0000 0.0000 'International Tables Vol C Tables 4.2.6.8 and 6.1.1.4'
F F 0.0171 0.0103 'International Tables Vol C Tables 4.2.6.8 and 6.1.1.4'
N N 0.0061 0.0033 'International Tables Vol C Tables 4.2.6.8 and 6.1.1.4'

loop_
_geom_angle_atom_site_label_1
_geom_angle_atom_site_label_2
_geom_angle_atom_site_label_3
_geom_angle
N2_1 N1_1 C13_1 111.63(17)
N2_1 N1_1 C1_1 118.99(17)
C13_1 N1_1 C1_1 129.22(18)
C7_1 N2_1 N1_1 105.78(18)
N4_1 N3_1 C7_1 114.12(18)
N3_1 N4_1 C14_1 115.92(18)
C6_1 C1_1 C2_1 121.8(2)
C6_1 C1_1 N1_1 118.6(2)
C2_1 C1_1 N1_1 119.6(2)
C3_1 C2_1 C1_1 118.6(2)
C4_1 C3_1 C2_1 120.3(2)
C3_1 C4_1 C5_1 120.5(2)
C4_1 C5_1 C6_1 120.0(3)
C1_1 C6_1 C5_1 118.8(2)
N2_1 C7_1 N3_1 125.8(2)
N2_1 C7_1 C8_1 111.65(19)
N3_1 C7_1 C8_1 122.5(2)
C9_1 C8_1 C13_1 119.6(2)
C9_1 C8_1 C7_1 136.3(2)
C13_1 C8_1 C7_1 104.13(19)
F4_1 C9_1 C10_1 119.5(2)
F4_1 C9_1 C8_1 121.21(19)
C10_1 C9_1 C8_1 119.3(2)
F3_1 C10_1 C9_1 121.0(2)
F3_1 C10_1 C11_1 118.4(2)
C9_1 C10_1 C11_1 120.6(2)
F2_1 C11_1 C12_1 119.6(2)
F2_1 C11_1 C10_1 118.6(2)
C12_1 C11_1 C10_1 121.7(2)
F1_1 C12_1 C11_1 119.87(19)
F1_1 C12_1 C13_1 122.1(2)
C11_1 C12_1 C13_1 118.0(2)
N1_1 C13_1 C12_1 132.3(2)
N1_1 C13_1 C8_1 106.80(18)
C12_1 C13_1 C8_1 120.8(2)
N4_1 C14_1 C19_1 113.19(19)
N4_1 C14_1 C15_1 126.5(2)
C19_1 C14_1 C15_1 120.3(2)
C16_1 C15_1 C14_1 117.7(2)
C16_1 C15_1 C20_1 117.6(2)
C14_1 C15_1 C20_1 124.7(2)
C15_1 C16_1 C17_1 123.1(2)
C16_1 C17_1 C18_1 118.1(2)
C16_1 C17_1 C21_1 120.6(2)
C18_1 C17_1 C21_1 121.4(2)
C19_1 C18_1 C17_1 121.6(2)
C18_1 C19_1 C14_1 119.1(2)
C18_1 C19_1 C22_1 119.3(2)
C14_1 C19_1 C22_1 121.6(2)
N2_2 N1_2 C13_2 111.35(17)
N2_2 N1_2 C1_2 118.52(17)
C13_2 N1_2 C1_2 130.12(18)
C7_2 N2_2 N1_2 106.09(17)
N4_2 N3_2 C7_2 113.06(18)
N3_2 N4_2 C14_2 116.42(18)
C2_2 C1_2 C6_2 121.3(2)
C2_2 C1_2 N1_2 120.5(2)
C6_2 C1_2 N1_2 118.1(2)
C1_2 C2_2 C3_2 118.7(2)
C4_2 C3_2 C2_2 120.7(2)
C3_2 C4_2 C5_2 120.3(2)
C4_2 C5_2 C6_2 119.9(2)
C1_2 C6_2 C5_2 119.2(2)
N2_2 C7_2 N3_2 125.8(2)
N2_2 C7_2 C8_2 111.42(19)
N3_2 C7_2 C8_2 122.8(2)
C9_2 C8_2 C13_2 119.9(2)
C9_2 C8_2 C7_2 135.6(2)
C13_2 C8_2 C7_2 104.47(19)
F1_2 C9_2 C10_2 119.5(2)
F1_2 C9_2 C8_2 121.28(19)
C10_2 C9_2 C8_2 119.2(2)
F2_2 C10_2 C9_2 120.8(2)
F2_2 C10_2 C11_2 118.9(2)
C9_2 C10_2 C11_2 120.3(2)
F3_2 C11_2 C12_2 119.7(2)
F3_2 C11_2 C10_2 118.5(2)
C12_2 C11_2 C10_2 121.8(2)
F4_2 C12_2 C11_2 119.44(19)
F4_2 C12_2 C13_2 122.3(2)
C11_2 C12_2 C13_2 118.2(2)
N1_2 C13_2 C8_2 106.67(18)
N1_2 C13_2 C12_2 132.7(2)
C8_2 C13_2 C12_2 120.5(2)
C19_2 C14_2 N4_2 112.36(19)
C19_2 C14_2 C15_2 120.5(2)
N4_2 C14_2 C15_2 127.1(2)
C16_2 C15_2 C14_2 117.1(2)
C16_2 C15_2 C20_2 118.5(2)
C14_2 C15_2 C20_2 124.4(2)
C15_2 C16_2 C17_2 123.7(2)
C16_2 C17_2 C18_2 118.0(2)
C16_2 C17_2 C21_2 121.0(2)
C18_2 C17_2 C21_2 121.1(2)
C19_2 C18_2 C17_2 121.3(2)
C18_2 C19_2 C14_2 119.4(2)
C18_2 C19_2 C22_2 119.6(2)
C14_2 C19_2 C22_2 121.0(2)

loop_
_geom_bond_atom_site_label_1
_geom_bond_atom_site_label_2
_geom_bond_distance
F1_1 C12_1 1.346(2)
F2_1 C11_1 1.345(3)
F3_1 C10_1 1.343(3)
F4_1 C9_1 1.344(3)
N1_1 N2_1 1.368(2)
N1_1 C13_1 1.369(3)
N1_1 C1_1 1.429(3)
N2_1 C7_1 1.326(3)
N3_1 N4_1 1.264(3)
N3_1 C7_1 1.404(3)
N4_1 C14_1 1.410(3)
C1_1 C6_1 1.379(3)
C1_1 C2_1 1.388(3)
C2_1 C3_1 1.382(3)
C3_1 C4_1 1.379(4)
C4_1 C5_1 1.384(4)
C5_1 C6_1 1.388(3)
C7_1 C8_1 1.429(3)
C8_1 C9_1 1.393(3)
C8_1 C13_1 1.403(3)
C9_1 C10_1 1.368(3)
C10_1 C11_1 1.395(3)
C11_1 C12_1 1.364(3)
C12_1 C13_1 1.399(3)
C14_1 C19_1 1.413(3)
C14_1 C15_1 1.419(3)
C15_1 C16_1 1.385(3)
C15_1 C20_1 1.507(3)
C16_1 C17_1 1.390(3)
C17_1 C18_1 1.395(3)
C17_1 C21_1 1.504(3)
C18_1 C19_1 1.387(3)
C19_1 C22_1 1.504(3)
F1_2 C9_2 1.344(3)
F2_2 C10_2 1.341(3)
F3_2 C11_2 1.343(3)
F4_2 C12_2 1.342(2)
N1_2 N2_2 1.367(2)
N1_2 C13_2 1.375(3)
N1_2 C1_2 1.426(3)
N2_2 C7_2 1.323(3)
N3_2 N4_2 1.266(3)
N3_2 C7_2 1.410(3)
N4_2 C14_2 1.413(3)
C1_2 C2_2 1.382(3)
C1_2 C6_2 1.386(3)
C2_2 C3_2 1.388(3)
C3_2 C4_2 1.376(3)
C4_2 C5_2 1.384(4)
C5_2 C6_2 1.388(3)
C7_2 C8_2 1.429(3)
C8_2 C9_2 1.395(3)
C8_2 C13_2 1.398(3)
C9_2 C10_2 1.369(3)
C10_2 C11_2 1.397(3)
C11_2 C12_2 1.362(3)
C12_2 C13_2 1.403(3)
C14_2 C19_2 1.412(3)
C14_2 C15_2 1.417(3)
C15_2 C16_2 1.386(3)
C15_2 C20_2 1.507(3)
C16_2 C17_2 1.388(3)
C17_2 C18_2 1.397(3)
C17_2 C21_2 1.503(3)
C18_2 C19_2 1.386(3)
C19_2 C22_2 1.511(3)
